data_4320590
loop_
_publ_author_name
'David M. L. Goodgame'
'David A. Grachvogel'
'Andrew J. P. White'
'David J. Williams'

_publ_section_title
;
 Heterometallic Network Complexes of the Ambidentate, Extended-Reach
 Linear Ligand 1-(4'-pyridyl)pyridin-4-one
;
_journal_name_full 'Inorganic Chemistry'
_journal_page_first 6180
_journal_page_last 6185
_journal_paper_doi 10.1021/ic010590h
_journal_volume 40
_journal_year 2001
_chemical_formula_sum 'C12 H12 N2 O3'
_chemical_formula_weight 232.24
_chemical_name_systematic
;
   ?
;
_space_group_IT_number 14
_symmetry_cell_setting monoclinic
_symmetry_space_group_name_Hall '-P 2ybc'
_symmetry_space_group_name_H-M 'P 1 21/c 1'
_atom_sites_solution_hydrogens geom
_atom_sites_solution_primary direct
_atom_sites_solution_secondary difmap
_audit_creation_method SHELXL
_cell_angle_alpha 90.00
_cell_angle_beta 90.58(2)
_cell_angle_gamma 90.00
_cell_formula_units_Z 4
_cell_length_a 3.8059(7)
_cell_length_b 10.448(2)
_cell_length_c 28.290(7)
_cell_measurement_reflns_used 21
_cell_measurement_temperature 203(2)
_cell_measurement_theta_max 24.97
_cell_measurement_theta_min 6.26
_cell_volume 1124.9(4)
_computing_cell_refinement 'Siemens XSCANS'
_computing_data_collection 'Siemens XSCANS'
_computing_data_reduction 'Siemens SHELXTL'
_computing_molecular_graphics 'Siemens SHELXTL'
_computing_publication_material 'Siemens SHELXTL'
_computing_structure_refinement 'SHELXL-93 (Sheldrick, 1993)'
_computing_structure_solution 'SHELXS-86 (Sheldrick, 1990)'
_diffrn_ambient_temperature 203(2)
_diffrn_measurement_device 'Siemens P4'
_diffrn_measurement_method '\w scans'
_diffrn_radiation_monochromator graphite
_diffrn_radiation_source 'fine-focus sealed tube'
_diffrn_radiation_type CuK\a
_diffrn_radiation_wavelength 1.54178
_diffrn_reflns_av_R_equivalents 0.0447
_diffrn_reflns_av_sigmaI/netI 0.0511
_diffrn_reflns_limit_h_max 4
_diffrn_reflns_limit_h_min 0
_diffrn_reflns_limit_k_max 0
_diffrn_reflns_limit_k_min -11
_diffrn_reflns_limit_l_max 32
_diffrn_reflns_limit_l_min -32
_diffrn_reflns_number 1992
_diffrn_reflns_theta_max 62.01
_diffrn_reflns_theta_min 3.12
_diffrn_standards_interval_count 97
_diffrn_standards_number 3
_exptl_absorpt_coefficient_mu 0.834
_exptl_absorpt_correction_type none
_exptl_crystal_colour Colourless
_exptl_crystal_density_diffrn 1.371
_exptl_crystal_description needles
_exptl_crystal_F_000 488
_exptl_crystal_size_max 0.63
_exptl_crystal_size_mid 0.02
_exptl_crystal_size_min 0.01
_refine_diff_density_max 0.260
_refine_diff_density_min -0.232
_refine_diff_density_rms 0.055
_refine_ls_extinction_coef 0.0044(10)
_refine_ls_extinction_expression Fc^*^=kFc[1+0.001xFc^2^\l^3^/sin(2\q)]^-1/4^
_refine_ls_extinction_method SHELXL
_refine_ls_goodness_of_fit_all 1.045
_refine_ls_goodness_of_fit_obs 1.093
_refine_ls_matrix_type full
_refine_ls_number_parameters 159
_refine_ls_number_reflns 1546
_refine_ls_number_restraints 1
_refine_ls_restrained_S_all 1.124
_refine_ls_restrained_S_obs 1.092
_refine_ls_R_factor_all 0.0820
_refine_ls_R_factor_obs 0.0547
_refine_ls_shift/esd_max 0.000
_refine_ls_shift/esd_mean 0.000
_refine_ls_structure_factor_coef Fsqd
_refine_ls_weighting_details 'w=1/[\s^2^(Fo^2^)+(0.0811P)^2^+0.2950P] where P=(Fo^2^+2Fc^2^)/3'
_refine_ls_weighting_scheme calc
_refine_ls_wR_factor_all 0.1629
_refine_ls_wR_factor_obs 0.1345
_reflns_number_observed 1254
_reflns_number_total 1695
_reflns_observed_criterion >2sigma(I)
_cod_data_source_file ic010590h_3.cif
_cod_data_source_block PDL0102
_cod_depositor_comments
;
The following automatic conversions were performed:

'_symmetry_cell_setting' value 'Monoclinic' changed to 'monoclinic'
according to the built-in table from CIF Core dictionary named
'cif_core.dic' version 2.4.1 from 2010-06-29.

Automatic conversion script
Id: cif_fix_values 1646 2011-03-28 12:23:43Z adriana 

The following automatic conversions were performed:

'_refine_ls_weighting_scheme' value 'calc
w=1/[\s^2^(Fo^2^)+(0.0811P)^2^+0.2950P] where P=(Fo^2^+2Fc^2^)/3' was
changed to 'calc'. New tag '_refine_ls_weighting_details' was
created. The value of the new tag was set to
'w=1/[\s^2^(Fo^2^)+(0.0811P)^2^+0.2950P] where P=(Fo^2^+2Fc^2^)/3'.

Automatic conversion script
Id: cif_fix_values 3143 2015-03-26 13:38:13Z robertas 
;
_cod_database_code 4320590

loop_
_symmetry_equiv_pos_as_xyz
'x, y, z'
'-x, y+1/2, -z+1/2'
'-x, -y, -z'
'x, -y-1/2, z-1/2'

loop_
_atom_site_aniso_label
_atom_site_aniso_U_11
_atom_site_aniso_U_22
_atom_site_aniso_U_33
_atom_site_aniso_U_23
_atom_site_aniso_U_13
_atom_site_aniso_U_12
N1 0.062(2) 0.056(2) 0.0326(13) -0.0026(11) 0.0033(12) -0.0066(14)
C2 0.070(2) 0.040(2) 0.037(2) -0.0063(13) 0.0102(15) -0.008(2)
C3 0.047(2) 0.0309(14) 0.0333(14) 0.0003(11) 0.0052(12) -0.0018(12)
C4 0.034(2) 0.0334(14) 0.0275(13) 0.0008(10) 0.0081(11) -0.0020(11)
C5 0.042(2) 0.0357(14) 0.0342(15) 0.0046(11) 0.0079(12) -0.0001(12)
C6 0.048(2) 0.057(2) 0.030(2) 0.0068(13) 0.0049(13) -0.0007(15)
N7 0.0349(14) 0.0257(11) 0.0314(12) 0.0000(9) 0.0049(9) -0.0015(9)
C8 0.034(2) 0.0265(12) 0.0331(14) 0.0028(10) 0.0041(11) -0.0037(11)
C9 0.039(2) 0.0259(13) 0.0355(15) 0.0036(10) 0.0033(12) 0.0023(11)
C10 0.038(2) 0.0278(13) 0.039(2) -0.0046(11) 0.0002(12) 0.0040(11)
O10 0.066(2) 0.0332(11) 0.0396(12) -0.0059(9) -0.0042(10) -0.0017(10)
C11 0.036(2) 0.0267(13) 0.042(2) -0.0030(11) 0.0076(12) -0.0005(11)
C12 0.036(2) 0.0254(12) 0.0381(15) 0.0023(11) 0.0086(12) -0.0006(11)
C20 0.053(2) 0.039(2) 0.042(2) -0.0013(14) 0.0029(14) 0.0013(14)
O20 0.093(2) 0.0370(12) 0.0490(14) -0.0034(10) -0.0054(13) -0.0056(12)
O21 0.092(2) 0.0383(12) 0.0471(14) -0.0046(10) -0.0094(13) -0.0081(12)
C22 0.095(4) 0.075(3) 0.050(2) 0.010(2) -0.011(2) -0.008(2)

loop_
_atom_site_label
_atom_site_type_symbol
_atom_site_fract_x
_atom_site_fract_y
_atom_site_fract_z
_atom_site_U_iso_or_equiv
_atom_site_thermal_displace_type
_atom_site_occupancy
_atom_site_calc_flag
_atom_site_refinement_flags
_atom_site_disorder_group
N1 N 0.3832(8) 0.3392(3) 0.03935(9) 0.0501(8) Uani 1 d . .
C2 C 0.5196(10) 0.2615(3) 0.07241(11) 0.0489(9) Uani 1 d . .
H2A H 0.5639(10) 0.1761(3) 0.06393(11) 0.059 Uiso 1 calc R .
C3 C 0.6000(8) 0.2987(3) 0.11844(10) 0.0369(7) Uani 1 d . .
H3A H 0.6930(8) 0.2403(3) 0.14052(10) 0.044 Uiso 1 calc R .
C4 C 0.5385(8) 0.4242(3) 0.13043(9) 0.0316(6) Uani 1 d . .
C5 C 0.3976(8) 0.5079(3) 0.09688(10) 0.0372(7) Uani 1 d . .
H5A H 0.3536(8) 0.5941(3) 0.10427(10) 0.045 Uiso 1 calc R .
C6 C 0.3252(9) 0.4597(3) 0.05240(11) 0.0449(8) Uani 1 d . .
H6A H 0.2283(9) 0.5158(3) 0.02979(11) 0.054 Uiso 1 calc R .
N7 N 0.6228(6) 0.4710(2) 0.17701(8) 0.0306(6) Uani 1 d . .
C8 C 0.5560(8) 0.3982(2) 0.21612(9) 0.0312(6) Uani 1 d . .
H8A H 0.4548(8) 0.3167(2) 0.21218(9) 0.037 Uiso 1 calc R .
C9 C 0.6319(8) 0.4403(3) 0.26038(10) 0.0333(7) Uani 1 d . .
H9A H 0.5808(8) 0.3880(3) 0.28644(10) 0.040 Uiso 1 calc R .
C10 C 0.7888(8) 0.5635(3) 0.26810(10) 0.0348(7) Uani 1 d . .
O10 O 0.8654(7) 0.6067(2) 0.30853(7) 0.0464(6) Uani 1 d . .
C11 C 0.8510(8) 0.6358(3) 0.22601(10) 0.0348(7) Uani 1 d . .
H11A H 0.9534(8) 0.7174(3) 0.22858(10) 0.042 Uiso 1 calc R .
C12 C 0.7666(8) 0.5900(2) 0.18268(10) 0.0330(7) Uani 1 d . .
H12A H 0.8077(8) 0.6409(2) 0.15592(10) 0.040 Uiso 1 calc R .
C20 C 0.8903(9) 0.3839(3) 0.39915(11) 0.0448(8) Uani 1 d . .
O20 O 0.7770(8) 0.3112(2) 0.36953(8) 0.0596(7) Uani 1 d . .
O21 O 0.9530(8) 0.5047(2) 0.39099(9) 0.0591(8) Uani 1 d D .
H21 H 0.9029(181) 0.5339(58) 0.3617(9) 0.120(22) Uiso 1 d D .
C22 C 0.9723(14) 0.3434(5) 0.44877(14) 0.0733(12) Uani 1 d . .
H22A H 1.0983(14) 0.4114(5) 0.46501(14) 0.110 Uiso 0.60 d PR 1
H22B H 1.1165(14) 0.2669(5) 0.44825(14) 0.110 Uiso 0.60 d PR 1
H22C H 0.7553(14) 0.3255(5) 0.46519(14) 0.110 Uiso 0.60 d PR 1
H22D H 0.8817(14) 0.2578(5) 0.45396(14) 0.110 Uiso 0.40 d PR 2
H22E H 0.8636(14) 0.4023(5) 0.47072(14) 0.110 Uiso 0.40 d PR 2
H22F H 1.2248(14) 0.3437(5) 0.45378(14) 0.110 Uiso 0.40 d PR 2

loop_
_atom_type_symbol
_atom_type_description
_atom_type_scat_dispersion_real
_atom_type_scat_dispersion_imag
_atom_type_scat_source
C C 0.0181 0.0091 'International Tables Vol C Tables 4.2.6.8 and 6.1.1.4'
H H 0.0000 0.0000 'International Tables Vol C Tables 4.2.6.8 and 6.1.1.4'
N N 0.0311 0.0180 'International Tables Vol C Tables 4.2.6.8 and 6.1.1.4'
O O 0.0492 0.0322 'International Tables Vol C Tables 4.2.6.8 and 6.1.1.4'

loop_
_geom_angle_atom_site_label_1
_geom_angle_atom_site_label_2
_geom_angle_atom_site_label_3
_geom_angle
_geom_angle_site_symmetry_1
_geom_angle_site_symmetry_3
_geom_angle_publ_flag
C6 N1 C2 116.3(3) . . ?
N1 C2 C3 124.4(3) . . ?
C4 C3 C2 117.5(3) . . ?
C3 C4 C5 119.7(3) . . ?
C3 C4 N7 120.9(3) . . ?
C5 C4 N7 119.4(2) . . ?
C6 C5 C4 117.6(3) . . ?
N1 C6 C5 124.5(3) . . ?
C12 N7 C8 119.2(2) . . ?
C12 N7 C4 120.1(2) . . ?
C8 N7 C4 120.7(2) . . ?
C9 C8 N7 121.8(2) . . ?
C8 C9 C10 121.1(3) . . ?
O10 C10 C11 121.8(3) . . ?
O10 C10 C9 123.5(3) . . ?
C11 C10 C9 114.7(2) . . ?
C12 C11 C10 121.9(3) . . ?
C11 C12 N7 121.3(2) . . ?
O20 C20 O21 123.4(3) . . ?
O20 C20 C22 122.9(3) . . ?
O21 C20 C22 113.7(3) . . ?

loop_
_geom_bond_atom_site_label_1
_geom_bond_atom_site_label_2
_geom_bond_distance
_geom_bond_site_symmetry_2
_geom_bond_publ_flag
N1 C6 1.331(5) . ?
N1 C2 1.339(5) . ?
C2 C3 1.390(4) . ?
C3 C4 1.375(4) . ?
C4 C5 1.394(4) . ?
C4 N7 1.439(4) . ?
C5 C6 1.381(5) . ?
N7 C12 1.367(4) . ?
N7 C8 1.369(3) . ?
C8 C9 1.356(4) . ?
C9 C10 1.435(4) . ?
C10 O10 1.261(4) . ?
C10 C11 1.432(4) . ?
C11 C12 1.351(4) . ?
C20 O20 1.207(4) . ?
C20 O21 1.306(4) . ?
C20 C22 1.496(5) . ?
